data_7024128
loop_
_publ_author_name
'Crowley, James D.'
'Bandeen, Pauline H.'

_publ_section_title
;
 A multicomponent CuAAC &quot;click&quot; approach to a library of hybrid
 polydentate 2-pyridyl-1,2,3-triazole ligands: new building blocks for the
 generation of metallosupramolecular architectures.
;
_journal_issue 2
_journal_name_full 'Dalton transactions (Cambridge, England : 2003)'
_journal_page_first 612
_journal_page_last 623
_journal_paper_doi 10.1039/b911276f
_journal_volume 39
_journal_year 2010
_chemical_formula_moiety '2(C13 H11 Ag N5), C3 H6 O, 2(F6 Sb)'
_chemical_formula_sum 'C29 H28 Ag2 F12 N10 O Sb2'
_chemical_formula_weight 1219.8234
_chemical_name_systematic
;
?
;
_space_group_IT_number 2
_symmetry_cell_setting triclinic
_symmetry_space_group_name_Hall '-P 1'
_symmetry_space_group_name_H-M 'P -1'
_atom_sites_solution_hydrogens geom
_atom_sites_solution_primary direct
_atom_sites_solution_secondary difmap
_audit_creation_method SHELXL-97
_cell_angle_alpha 74.161(4)
_cell_angle_beta 86.982(4)
_cell_angle_gamma 74.951(4)
_cell_formula_units_Z 1
_cell_length_a 8.214(1)
_cell_length_b 8.760(1)
_cell_length_c 14.108(1)
_cell_measurement_reflns_used 7978
_cell_measurement_temperature 90(2)
_cell_measurement_theta_max 46.924
_cell_measurement_theta_min 2.568
_cell_volume 942.92(17)
_computing_cell_refinement 'Bruker SMART'
_computing_data_collection 'Bruker SMART'
_computing_data_reduction 'Bruker SAINT'
_computing_molecular_graphics 'Bruker SHELXTL'
_computing_publication_material 'Bruker SHELXTL'
_computing_structure_refinement 'SHELXL-97 (Sheldrick, 2008)'
_computing_structure_solution 'SIR97 (Altomare et al., 1999)'
_diffrn_ambient_temperature 90(2)
_diffrn_measured_fraction_theta_full 0.993
_diffrn_measured_fraction_theta_max 0.993
_diffrn_measurement_device_type 'Bruker APEXII CCD area detector'
_diffrn_measurement_method 'phi and omega scans'
_diffrn_radiation_monochromator graphite
_diffrn_radiation_source 'fine-focus sealed tube'
_diffrn_radiation_type MoK\a
_diffrn_radiation_wavelength 0.71069
_diffrn_reflns_av_R_equivalents 0.0423
_diffrn_reflns_av_sigmaI/netI 0.0417
_diffrn_reflns_limit_h_max 9
_diffrn_reflns_limit_h_min -9
_diffrn_reflns_limit_k_max 10
_diffrn_reflns_limit_k_min -10
_diffrn_reflns_limit_l_max 17
_diffrn_reflns_limit_l_min -17
_diffrn_reflns_number 16885
_diffrn_reflns_theta_full 25.50
_diffrn_reflns_theta_max 25.50
_diffrn_reflns_theta_min 1.50
_diffrn_standards_number 0
_exptl_absorpt_coefficient_mu 2.541
_exptl_absorpt_correction_T_max 0.685
_exptl_absorpt_correction_T_min 0.370
_exptl_absorpt_correction_type multi-scan
_exptl_absorpt_process_details 'SADABS (Bruker, 2004)'
_exptl_crystal_colour colourless
_exptl_crystal_density_diffrn 2.148
_exptl_crystal_density_method 'not measured'
_exptl_crystal_description plate
_exptl_crystal_F_000 584
_exptl_crystal_size_max 0.54
_exptl_crystal_size_mid 0.34
_exptl_crystal_size_min 0.15
_refine_diff_density_max 0.961
_refine_diff_density_min -2.605
_refine_diff_density_rms 0.184
_refine_ls_extinction_method none
_refine_ls_goodness_of_fit_ref 1.253
_refine_ls_hydrogen_treatment constr
_refine_ls_matrix_type full
_refine_ls_number_parameters 267
_refine_ls_number_reflns 3489
_refine_ls_number_restraints 6
_refine_ls_restrained_S_all 1.251
_refine_ls_R_factor_all 0.0436
_refine_ls_R_factor_gt 0.0433
_refine_ls_shift/su_max 0.001
_refine_ls_shift/su_mean 0.000
_refine_ls_structure_factor_coef Fsqd
_refine_ls_weighting_details 'calc w=1/[\s^2^(Fo^2^)+(0.0286P)^2^+8.4679P] where P=(Fo^2^+2Fc^2^)/3'
_refine_ls_weighting_scheme calc
_refine_ls_wR_factor_gt 0.1156
_refine_ls_wR_factor_ref 0.1158
_reflns_number_gt 3460
_reflns_number_total 3489
_reflns_threshold_expression >2\s(I)
_cod_data_source_file b911276f.txt
_cod_data_source_block jc275
_cod_depositor_comments
;
The following automatic conversions were performed:

'_symmetry_cell_setting' value 'Triclinic' changed to 'triclinic'
according to /home/saulius/struct/CIF-dictionaries/cif_core.dic
dictionary named 'cif_core.dic' version 2.4.2 from 2011-04-26.

Automatic conversion script
Id: cif_fix_values 1891 2012-01-12 08:04:46Z andrius 
;
_cod_original_sg_symbol_H-M P-1
_cod_database_code 7024128

loop_
_symmetry_equiv_pos_as_xyz
'x, y, z'
'-x, -y, -z'

loop_
_atom_site_label
_atom_site_type_symbol
_atom_site_fract_x
_atom_site_fract_y
_atom_site_fract_z
_atom_site_U_iso_or_equiv
_atom_site_adp_type
_atom_site_occupancy
_atom_site_symmetry_multiplicity
_atom_site_calc_flag
_atom_site_refinement_flags
_atom_site_disorder_assembly
_atom_site_disorder_group
C1 C 0.9544(8) 0.4240(8) 0.1982(5) 0.0196(13) Uani 1 1 d . . .
H1A H 0.9950 0.3268 0.2469 0.023 Uiso 1 1 calc R . .
C2 C 0.7826(8) 0.4968(8) 0.1923(5) 0.0221(13) Uani 1 1 d . . .
H2B H 0.7103 0.4502 0.2372 0.027 Uiso 1 1 calc R . .
C3 C 0.7198(8) 0.6394(8) 0.1191(5) 0.0201(13) Uani 1 1 d . . .
H3A H 0.6045 0.6878 0.1120 0.024 Uiso 1 1 calc R . .
C4 C 0.8321(8) 0.7084(8) 0.0567(5) 0.0170(12) Uani 1 1 d . . .
H4A H 0.7938 0.8057 0.0078 0.020 Uiso 1 1 calc R . .
C5 C 1.0035(7) 0.6304(7) 0.0680(4) 0.0143(11) Uani 1 1 d . . .
C6 C 1.1290(7) 0.6998(7) 0.0049(4) 0.0141(11) Uani 1 1 d . . .
C7 C 1.1085(8) 0.8391(8) -0.0711(5) 0.0181(12) Uani 1 1 d . . .
H7 H 1.0080 0.9146 -0.0966 0.022 Uiso 1 1 calc R . .
C8 C 1.6770(8) 0.0387(8) 0.1836(5) 0.0191(13) Uani 1 1 d . . .
H8A H 1.7607 -0.0660 0.1970 0.023 Uiso 1 1 calc R . .
H8B H 1.5725 0.0223 0.1645 0.023 Uiso 1 1 calc R . .
C9 C 1.6497(7) 0.0952(7) 0.2760(4) 0.0156(12) Uani 1 1 d . . .
C10 C 1.7598(9) 0.0231(10) 0.3558(5) 0.0322(17) Uani 1 1 d . . .
H10A H 1.8572 -0.0575 0.3519 0.039 Uiso 1 1 calc R . .
C11 C 1.7240(11) 0.0715(13) 0.4410(6) 0.046(2) Uani 1 1 d . . .
H11A H 1.7962 0.0237 0.4956 0.056 Uiso 1 1 calc R . .
C12 C 1.5792(10) 0.1921(11) 0.4441(5) 0.0323(17) Uani 1 1 d . . .
H12A H 1.5519 0.2270 0.5009 0.039 Uiso 1 1 calc R . .
C13 C 1.4761(9) 0.2599(9) 0.3616(5) 0.0236(14) Uani 1 1 d . . .
H13A H 1.3783 0.3410 0.3640 0.028 Uiso 1 1 calc R . .
N1 N 1.0641(6) 0.4874(6) 0.1370(4) 0.0165(10) Uani 1 1 d . . .
N2 N 1.2974(6) 0.6266(7) 0.0179(4) 0.0185(11) Uani 1 1 d . . .
N3 N 1.6196(6) 0.2862(7) 0.0466(4) 0.0178(11) Uani 1 1 d . . .
N4 N 1.7338(6) 0.1571(6) 0.1011(4) 0.0154(10) Uani 1 1 d . . .
N5 N 1.5097(6) 0.2146(6) 0.2779(4) 0.0175(11) Uani 1 1 d . . .
F1 F 0.7758(6) 0.2911(7) 0.6071(3) 0.0451(13) Uani 1 1 d . . .
F2 F 0.8267(6) -0.0209(6) 0.7081(5) 0.0529(15) Uani 1 1 d . . .
F3 F 0.5175(5) 0.1772(5) 0.6899(3) 0.0280(9) Uani 1 1 d . . .
F4 F 0.6840(5) 0.0670(6) 0.8616(3) 0.0365(11) Uani 1 1 d . . .
F5 F 0.9374(5) 0.1837(5) 0.7800(3) 0.0268(9) Uani 1 1 d . . .
F6 F 0.6287(5) 0.3794(5) 0.7623(3) 0.0310(9) Uani 1 1 d . . .
Ag1 Ag 1.35421(6) 0.37667(6) 0.14510(3) 0.02029(16) Uani 1 1 d . . .
Sb1 Sb 0.72760(5) 0.18018(5) 0.73389(3) 0.01627(15) Uani 1 1 d . . .
O1 O 1.0767(15) 0.3398(15) 0.4443(9) 0.042(3) Uani 0.50 1 d P A -1
C14 C 1.019(2) 0.447(2) 0.4811(12) 0.038(4) Uani 0.50 1 d P A -1
C15 C 0.8771 0.5584 0.4349 0.065(4) Uani 0.50 1 d PU A -1
H15A H 0.9025 0.6079 0.3682 0.097 Uiso 0.50 1 calc PR A -1
H15B H 0.8397 0.6417 0.4691 0.097 Uiso 0.50 1 calc PR A -1
H15C H 0.7898 0.5037 0.4350 0.097 Uiso 0.50 1 calc PR A -1
C15A C 1.1210 0.4431 0.5646 0.065(4) Uani 0.50 1 d PU A -1
H15D H 1.0596 0.5218 0.5979 0.097 Uiso 0.50 1 calc PR A -1
H15E H 1.2246 0.4697 0.5408 0.097 Uiso 0.50 1 calc PR A -1
H15F H 1.1454 0.3354 0.6096 0.097 Uiso 0.50 1 calc PR A -1

loop_
_atom_site_aniso_label
_atom_site_aniso_U_11
_atom_site_aniso_U_22
_atom_site_aniso_U_33
_atom_site_aniso_U_23
_atom_site_aniso_U_13
_atom_site_aniso_U_12
C1 0.026(3) 0.023(3) 0.013(3) -0.006(2) 0.002(2) -0.010(3)
C2 0.023(3) 0.030(3) 0.018(3) -0.009(3) 0.009(2) -0.013(3)
C3 0.014(3) 0.031(3) 0.018(3) -0.011(3) 0.003(2) -0.006(3)
C4 0.013(3) 0.022(3) 0.016(3) -0.006(2) 0.002(2) -0.005(2)
C5 0.014(3) 0.020(3) 0.012(3) -0.008(2) 0.003(2) -0.007(2)
C6 0.011(3) 0.021(3) 0.011(3) -0.008(2) 0.002(2) -0.003(2)
C7 0.014(3) 0.022(3) 0.019(3) -0.008(2) 0.004(2) -0.002(2)
C8 0.017(3) 0.021(3) 0.020(3) -0.006(3) 0.006(2) -0.007(2)
C9 0.016(3) 0.020(3) 0.010(3) 0.000(2) 0.005(2) -0.009(2)
C10 0.022(4) 0.044(4) 0.024(4) -0.007(3) 0.002(3) 0.001(3)
C11 0.034(4) 0.077(7) 0.019(4) -0.013(4) -0.006(3) 0.004(4)
C12 0.031(4) 0.051(5) 0.014(3) -0.013(3) 0.002(3) -0.007(3)
C13 0.024(3) 0.028(3) 0.015(3) -0.004(3) 0.006(3) -0.003(3)
N1 0.015(2) 0.023(3) 0.012(2) -0.006(2) 0.0022(19) -0.006(2)
N2 0.013(2) 0.027(3) 0.015(3) -0.007(2) 0.0010(19) -0.004(2)
N3 0.014(2) 0.027(3) 0.009(2) -0.002(2) 0.0007(19) -0.004(2)
N4 0.014(2) 0.020(3) 0.012(2) -0.005(2) 0.0030(19) -0.006(2)
N5 0.017(3) 0.021(3) 0.011(2) 0.001(2) 0.0025(19) -0.005(2)
F1 0.048(3) 0.086(4) 0.0104(19) -0.002(2) 0.0075(18) -0.044(3)
F2 0.033(3) 0.039(3) 0.100(5) -0.046(3) 0.014(3) -0.007(2)
F3 0.0212(19) 0.039(2) 0.026(2) -0.0025(17) -0.0020(16) -0.0167(17)
F4 0.033(2) 0.047(3) 0.020(2) 0.0182(18) -0.0030(17) -0.020(2)
F5 0.0155(18) 0.035(2) 0.032(2) -0.0095(18) -0.0016(15) -0.0091(16)
F6 0.026(2) 0.026(2) 0.042(3) -0.0160(19) 0.0016(18) -0.0014(17)
Ag1 0.0164(3) 0.0232(3) 0.0175(3) -0.00232(19) -0.00164(18) -0.00153(19)
Sb1 0.0151(2) 0.0192(2) 0.0152(2) -0.00430(16) 0.00341(15) -0.00641(16)
O1 0.034(6) 0.046(7) 0.037(6) -0.008(5) 0.009(5) 0.000(5)
C14 0.044(9) 0.049(10) 0.024(8) -0.007(7) 0.014(7) -0.025(8)
C15 0.092(10) 0.078(9) 0.039(7) -0.006(7) 0.004(7) -0.057(8)
C15A 0.092(10) 0.079(9) 0.039(7) -0.006(7) 0.004(7) -0.057(8)

loop_
_atom_type_symbol
_atom_type_description
_atom_type_scat_dispersion_real
_atom_type_scat_dispersion_imag
_atom_type_scat_source
C C 0.0033 0.0016 'International Tables Vol C Tables 4.2.6.8 and 6.1.1.4'
H H 0.0000 0.0000 'International Tables Vol C Tables 4.2.6.8 and 6.1.1.4'
N N 0.0061 0.0033 'International Tables Vol C Tables 4.2.6.8 and 6.1.1.4'
F F 0.0171 0.0103 'International Tables Vol C Tables 4.2.6.8 and 6.1.1.4'
Ag Ag -0.8971 1.1015 'International Tables Vol C Tables 4.2.6.8 and 6.1.1.4'
Sb Sb -0.5866 1.5461 'International Tables Vol C Tables 4.2.6.8 and 6.1.1.4'
O O 0.0106 0.0060 'International Tables Vol C Tables 4.2.6.8 and 6.1.1.4'

loop_
_geom_angle_atom_site_label_1
_geom_angle_atom_site_label_2
_geom_angle_atom_site_label_3
_geom_angle
_geom_angle_site_symmetry_1
_geom_angle_site_symmetry_3
N1 C1 C2 122.8(6) . .
N1 C1 H1A 118.6 . .
C2 C1 H1A 118.6 . .
C3 C2 C1 119.3(6) . .
C3 C2 H2B 120.3 . .
C1 C2 H2B 120.3 . .
C4 C3 C2 118.5(6) . .
C4 C3 H3A 120.8 . .
C2 C3 H3A 120.8 . .
C3 C4 C5 119.2(6) . .
C3 C4 H4A 120.4 . .
C5 C4 H4A 120.4 . .
N1 C5 C4 122.3(5) . .
N1 C5 C6 116.2(5) . .
C4 C5 C6 121.5(5) . .
N2 C6 C7 108.0(5) . .
N2 C6 C5 121.6(5) . .
C7 C6 C5 130.3(5) . .
N4 C7 C6 104.6(5) 2_865 .
N4 C7 H7 127.7 2_865 .
C6 C7 H7 127.7 . .
N4 C8 C9 112.6(5) . .
N4 C8 H8A 109.1 . .
C9 C8 H8A 109.1 . .
N4 C8 H8B 109.1 . .
C9 C8 H8B 109.1 . .
H8A C8 H8B 107.8 . .
N5 C9 C10 122.1(6) . .
N5 C9 C8 116.4(5) . .
C10 C9 C8 121.4(6) . .
C11 C10 C9 119.4(7) . .
C11 C10 H10A 120.3 . .
C9 C10 H10A 120.3 . .
C10 C11 C12 118.9(7) . .
C10 C11 H11A 120.6 . .
C12 C11 H11A 120.6 . .
C13 C12 C11 118.7(7) . .
C13 C12 H12A 120.6 . .
C11 C12 H12A 120.6 . .
N5 C13 C12 123.1(6) . .
N5 C13 H13A 118.5 . .
C12 C13 H13A 118.5 . .
C1 N1 C5 117.9(5) . .
C1 N1 Ag1 124.8(4) . .
C5 N1 Ag1 117.3(4) . .
N3 N2 C6 109.2(5) 2_865 .
N3 N2 Ag1 138.5(4) 2_865 .
C6 N2 Ag1 112.2(4) . .
N2 N3 N4 107.1(5) 2_865 .
N2 N3 Ag1 130.5(4) 2_865 .
N4 N3 Ag1 112.4(3) . .
N3 N4 C7 111.0(5) . 2_865
N3 N4 C8 119.5(5) . .
C7 N4 C8 129.4(5) 2_865 .
C13 N5 C9 117.8(5) . .
C13 N5 Ag1 116.3(4) . .
C9 N5 Ag1 124.9(4) . .
N5 Ag1 N1 127.07(18) . .
N5 Ag1 N2 148.15(19) . .
N1 Ag1 N2 72.57(18) . .
N5 Ag1 N3 85.11(17) . .
N1 Ag1 N3 145.35(17) . .
N2 Ag1 N3 85.68(17) . .
F2 Sb1 F1 90.6(3) . .
F2 Sb1 F6 178.9(3) . .
F1 Sb1 F6 90.5(2) . .
F2 Sb1 F4 88.8(3) . .
F1 Sb1 F4 178.8(2) . .
F6 Sb1 F4 90.1(2) . .
F2 Sb1 F3 90.7(2) . .
F1 Sb1 F3 90.63(19) . .
F6 Sb1 F3 89.62(19) . .
F4 Sb1 F3 90.39(18) . .
F2 Sb1 F5 89.8(2) . .
F1 Sb1 F5 90.09(19) . .
F6 Sb1 F5 89.84(19) . .
F4 Sb1 F5 88.89(19) . .
F3 Sb1 F5 179.10(18) . .
O1 C14 C15 115.1(15) . .
O1 C14 C15A 113.3(15) . .
C15 C14 C15A 131.4(13) . .

loop_
_geom_bond_atom_site_label_1
_geom_bond_atom_site_label_2
_geom_bond_distance
_geom_bond_site_symmetry_2
C1 N1 1.336(8) .
C1 C2 1.386(10) .
C1 H1A 0.9300 .
C2 C3 1.382(10) .
C2 H2B 0.9300 .
C3 C4 1.380(9) .
C3 H3A 0.9300 .
C4 C5 1.392(8) .
C4 H4A 0.9300 .
C5 N1 1.351(8) .
C5 C6 1.469(8) .
C6 N2 1.364(8) .
C6 C7 1.367(9) .
C7 N4 1.347(8) 2_865
C7 H7 0.9300 .
C8 N4 1.478(8) .
C8 C9 1.502(9) .
C8 H8A 0.9700 .
C8 H8B 0.9700 .
C9 N5 1.343(8) .
C9 C10 1.380(10) .
C10 C11 1.374(11) .
C10 H10A 0.9300 .
C11 C12 1.378(12) .
C11 H11A 0.9300 .
C12 C13 1.375(10) .
C12 H12A 0.9300 .
C13 N5 1.338(9) .
C13 H13A 0.9300 .
N1 Ag1 2.324(5) .
N2 N3 1.305(8) 2_865
N2 Ag1 2.375(6) .
N3 N2 1.305(8) 2_865
N3 N4 1.343(7) .
N3 Ag1 2.587(5) .
N4 C7 1.347(8) 2_865
N5 Ag1 2.239(5) .
F1 Sb1 1.864(4) .
F2 Sb1 1.863(5) .
F3 Sb1 1.873(4) .
F4 Sb1 1.871(4) .
F5 Sb1 1.884(4) .
F6 Sb1 1.865(4) .
O1 C14 1.17(2) .
C14 C15 1.372(19) .
C14 C15A 1.470(18) .
C15 H15A 0.9600 .
C15 H15B 0.9600 .
C15 H15C 0.9600 .
C15A H15D 0.9600 .
C15A H15E 0.9600 .
C15A H15F 0.9600 .
